data_9014779
loop_
_publ_author_name
'Pekov, I. V.'
'Levitskiy, V. V.'
'Krivovichev, S. V.'
'Zolotarev, A. A.'
'Bryzgalov, I. A.'
'Zadov, A. E.'
'Chukanov, N. V.'

_publ_section_title
;
 New nickel-uranium-arsenic mineral species from the oxidation zone of
 the Belorechenskoye deposit, Northern Caucasus, Russia: I.
 Rauchite, Ni(UO2)2(AsO4)2*10H2O, a member of the autunite group
;
_journal_name_full 'European Journal of Mineralogy'
_journal_page_first 913
_journal_page_last 922
_journal_paper_doi 10.1127/0935-1221/2012/0024-2217
_journal_volume 24
_journal_year 2012
_chemical_compound_source 'Belorechenskoye deposit, Northern Caucasus, Russia'
_chemical_formula_sum 'As1.78 H20 Mg0.31 Ni0.69 O22 P0.22 U2'
_chemical_name_mineral Rauchite
_space_group_IT_number 2
_symmetry_space_group_name_Hall '-P 1 (-1/2*x+1/2*y+1/2*z,1/2*x-1/2*y+1/2*z,1/2*x+1/2*y-1/2*z)'
_symmetry_space_group_name_H-M 'I -1'
_cell_angle_alpha 92.406
_cell_angle_beta 94.924
_cell_angle_gamma 90.420
_cell_formula_units_Z 2
_cell_length_a 7.100
_cell_length_b 7.125
_cell_length_c 19.955
_cell_volume 1004.801
_database_code_amcsd 0019394
_exptl_crystal_density_diffrn 3.426
_cod_original_formula_sum 'U2 (As1.78 P.22) (Ni.69 Mg.31) O22 H20'
_cod_database_code 9014779

loop_
_space_group_symop_operation_xyz
x,y,z
1/2+x,1/2+y,1/2+z
-x,-y,-z
1/2-x,1/2-y,1/2-z

loop_
_atom_site_aniso_label
_atom_site_aniso_U_11
_atom_site_aniso_U_22
_atom_site_aniso_U_33
_atom_site_aniso_U_12
_atom_site_aniso_U_13
_atom_site_aniso_U_23
U 0.00250 0.00800 0.02940 0.00110 0.00060 0.00270
As 0.00290 0.00760 0.02660 0.00150 0.00160 0.00360
P 0.00290 0.00760 0.02660 0.00150 0.00160 0.00360
Ni 0.03400 0.03300 0.01800 0.00700 0.00300 -0.00200
Mg 0.03400 0.03300 0.01800 0.00700 0.00300 -0.00200

loop_
_atom_site_label
_atom_site_fract_x
_atom_site_fract_y
_atom_site_fract_z
_atom_site_occupancy
_atom_site_U_iso_or_equiv
_atom_site_type_symbol
_atom_site_attached_hydrogens
U 0.76232 0.75189 0.54532 1.00000 0.01330 U 0
As 0.74940 0.24780 0.50112 0.89000 0.01220 As 0
P 0.74940 0.24780 0.50112 0.11000 0.01220 P 0
Ni 0.25000 -0.25000 0.25000 0.69000 0.02800 Ni 0
Mg 0.25000 -0.25000 0.25000 0.31000 0.02800 Mg 0
O1 0.71700 0.07200 0.55010 1.00000 0.02000 O 0
O2 0.73700 0.73400 0.45750 1.00000 0.01700 O 0
O3 0.80800 0.43200 0.55300 1.00000 0.01700 O 0
O4 0.78500 0.76400 0.63370 1.00000 0.01200 O 0
O5 0.55000 0.29300 0.45070 1.00000 0.02200 O 0
O6 0.08000 0.80100 0.54900 1.00000 0.01800 O 0
Wat1 0.33700 -0.52200 0.25550 1.00000 0.04500 O 2
Wat2 0.46100 -0.18600 0.18300 1.00000 0.04300 O 2
Wat3 0.05900 -0.31800 0.17000 1.00000 0.04800 O 2
Wat4 0.79400 -0.01000 0.33010 1.00000 0.04800 O 2
Wat5 -0.17900 0.08700 0.17500 1.00000 0.09400 O 2

loop_
_cod_changelog_entry_id
_cod_changelog_entry_author
_cod_changelog_entry_date
_cod_changelog_entry_text
1
;cod-tools version 3.8.0
Id: cif_guess_AMCSD_atom_types 9574 2023-05-10 09:00:05Z saulius
;
2023-05-10T18:55:30+03:00
;Derived atom types and hydrogen counts
from atom names that follow the AMCSD naming convention
(Wat == water, O-H == hydroxyl).
;

loop_
_cod_related_entry_id
_cod_related_entry_database
_cod_related_entry_code
1 AMCSD 0019394
